data_4302696
loop_
_publ_author_name
'Paul H. Tobash'
'Svilen Bobev'
'Joe D. Thompson'
'John L. Sarrao'

_publ_section_title
;
Magnesium Substitutions in Rare-Earth Metal Germanides with the
Orthorhombic Gd5Si4-type Structure. Synthesis, Crystal Chemistry, and
Magnetic Properties of RE5-xMgxGe4 (RE= Gd-Tm, Lu, and Y)
;
_journal_name_full 'Inorganic Chemistry'
_journal_page_first 6641
_journal_page_last 6651
_journal_paper_doi 10.1021/ic900616c
_journal_volume 48
_journal_year 2009
_chemical_formula_moiety 4(Ge),3.77(Ho),1.23(Mg)
_chemical_formula_sum 'Ge4 Ho3.77 Mg1.23'
_chemical_formula_weight 942.40
_chemical_name_systematic
; 
 ? 
;
_space_group_IT_number 62
_symmetry_cell_setting orthorhombic
_symmetry_space_group_name_Hall '-P 2ac 2n'
_symmetry_space_group_name_H-M 'P n m a'
_atom_sites_solution_primary direct
_atom_sites_solution_secondary difmap
_audit_creation_method SHELXL-97
_cell_angle_alpha 90.00
_cell_angle_beta 90.00
_cell_angle_gamma 90.00
_cell_formula_units_Z 4
_cell_length_a 7.0845(13)
_cell_length_b 14.445(3)
_cell_length_c 7.6677(14)
_cell_measurement_reflns_used 1008
_cell_measurement_temperature 273(2)
_cell_measurement_theta_max 28.28
_cell_measurement_theta_min 2.82
_cell_volume 784.7(3)
_computing_cell_refinement 'SAINT (Bruker, 2002)'
_computing_data_collection 'SMART (Bruker, 2002)'
_computing_data_reduction SAINT
_computing_molecular_graphics 'XP in SHELXTL'
_computing_publication_material SHELXTL
_computing_structure_refinement SHELXTL
_computing_structure_solution 'SHELXTL (Bruker, 2002)'
_diffrn_ambient_temperature 273(2)
_diffrn_measured_fraction_theta_full 1.000
_diffrn_measured_fraction_theta_max 1.000
_diffrn_measurement_device_type 'Bruker SMART APEX'
_diffrn_measurement_method \w
_diffrn_radiation_monochromator graphite
_diffrn_radiation_source 'fine-focus sealed tube'
_diffrn_radiation_type MoK\a
_diffrn_radiation_wavelength 0.71073
_diffrn_reflns_av_R_equivalents 0.0706
_diffrn_reflns_av_sigmaI/netI 0.0522
_diffrn_reflns_limit_h_max 8
_diffrn_reflns_limit_h_min -9
_diffrn_reflns_limit_k_max 17
_diffrn_reflns_limit_k_min -19
_diffrn_reflns_limit_l_max 10
_diffrn_reflns_limit_l_min -10
_diffrn_reflns_number 5028
_diffrn_reflns_theta_full 28.28
_diffrn_reflns_theta_max 28.28
_diffrn_reflns_theta_min 2.82
_exptl_absorpt_coefficient_mu 52.652
_exptl_absorpt_correction_T_max 0.1264
_exptl_absorpt_correction_T_min 0.0923
_exptl_absorpt_correction_type multi-scan
_exptl_absorpt_process_details 'SADABS (Sheldrick, 2003)'
_exptl_crystal_colour silver
_exptl_crystal_density_diffrn 7.977
_exptl_crystal_density_method 'not measured'
_exptl_crystal_description irregular
_exptl_crystal_F_000 1582
_exptl_crystal_size_max 0.05
_exptl_crystal_size_mid 0.05
_exptl_crystal_size_min 0.04
_refine_diff_density_max 2.044
_refine_diff_density_min -2.597
_refine_diff_density_rms 0.546
_refine_ls_extinction_coef 0.00022(5)
_refine_ls_extinction_expression Fc^*^=kFc[1+0.001xFc^2^\l^3^/sin(2\q)]^-1/4^
_refine_ls_extinction_method SHELXL
_refine_ls_goodness_of_fit_ref 0.987
_refine_ls_matrix_type full
_refine_ls_number_parameters 48
_refine_ls_number_reflns 1008
_refine_ls_number_restraints 0
_refine_ls_restrained_S_all 0.987
_refine_ls_R_factor_all 0.0468
_refine_ls_R_factor_gt 0.0319
_refine_ls_shift/su_max 0.000
_refine_ls_shift/su_mean 0.000
_refine_ls_structure_factor_coef Fsqd
_refine_ls_weighting_details 'calc w=1/[\s^2^(Fo^2^)+(0.0229P)^2^+0.0000P] where P=(Fo^2^+2Fc^2^)/3'
_refine_ls_weighting_scheme calc
_refine_ls_wR_factor_gt 0.0586
_refine_ls_wR_factor_ref 0.0621
_reflns_number_gt 789
_reflns_number_total 1008
_reflns_threshold_expression >2sigma(I)
_cod_data_source_file ic900616c_si_002_09.cif
_cod_data_source_block Ho377
_cod_depositor_comments
;
The following automatic conversions were performed:
'_symmetry_cell_setting' value 'Orthorhombic' changed to 'orthorhombic'
according to '/home/saulius/struct/CIF-dictionaries/cif_core.dic'
dictionary named 'cif_core.dic' version 2.4.1 from 2010-06-29.

Automatic conversion script
Id: cif_fix_enum 1527 2010-12-29 10:47:43Z saulius 
;
_cod_original_cell_volume 784.7(2)
_cod_database_code 4302696

loop_
_symmetry_equiv_pos_as_xyz
'x, y, z'
'-x+1/2, -y, z+1/2'
'-x, y+1/2, -z'
'x+1/2, -y+1/2, -z+1/2'
'-x, -y, -z'
'x-1/2, y, -z-1/2'
'x, -y-1/2, z'
'-x-1/2, y-1/2, z-1/2'

loop_
_atom_site_label
_atom_site_type_symbol
_atom_site_fract_x
_atom_site_fract_y
_atom_site_fract_z
_atom_site_U_iso_or_equiv
_atom_site_adp_type
_atom_site_occupancy
_atom_site_symmetry_multiplicity
_atom_site_calc_flag
_atom_site_refinement_flags
_atom_site_disorder_assembly
_atom_site_disorder_group
Ho2 Ho 0.00869(7) 0.09413(4) 0.81778(6) 0.00488(16) Uani 1 1 d . . .
Ho1 Ho 0.16927(8) 0.12684(4) 0.32215(7) 0.0045(2) Uani 0.886(3) 1 d P . .
Mg* Mg 0.16927(8) 0.12684(4) 0.32215(7) 0.0045(2) Uani 0.114(3) 1 d P . .
Ge3 Ge 0.16989(17) 0.96383(8) 0.53364(14) 0.0053(3) Uani 1 1 d . . .
Ge1 Ge 0.9752(2) 0.2500 0.0897(2) 0.0056(4) Uani 1 2 d S . .
Ge2 Ge 0.2128(2) 0.2500 0.6381(2) 0.0045(4) Uani 1 2 d S . .
Mg Mg 0.3393(7) 0.2500 -0.0178(7) 0.0071(11) Uani 1 2 d S . .

loop_
_atom_site_aniso_label
_atom_site_aniso_U_11
_atom_site_aniso_U_22
_atom_site_aniso_U_33
_atom_site_aniso_U_23
_atom_site_aniso_U_13
_atom_site_aniso_U_12
Ho2 0.0042(3) 0.0065(3) 0.0040(2) 0.0000(2) 0.0004(2) 0.0001(2)
Ho1 0.0039(3) 0.0053(3) 0.0043(3) 0.0000(2) -0.0001(2) -0.0002(2)
Mg* 0.0039(3) 0.0053(3) 0.0043(3) 0.0000(2) -0.0001(2) -0.0002(2)
Ge3 0.0054(6) 0.0057(6) 0.0047(5) 0.0002(4) 0.0003(5) 0.0008(5)
Ge1 0.0028(8) 0.0081(9) 0.0060(8) 0.000 -0.0022(6) 0.000
Ge2 0.0036(8) 0.0055(9) 0.0045(8) 0.000 0.0012(6) 0.000
Mg 0.004(3) 0.006(3) 0.011(3) 0.000 0.003(2) 0.000

loop_
_atom_type_symbol
_atom_type_description
_atom_type_scat_dispersion_real
_atom_type_scat_dispersion_imag
_atom_type_scat_source
Mg Mg 0.0486 0.0363 'International Tables Vol C Tables 4.2.6.8 and 6.1.1.4'
Ge Ge 0.1547 1.8001 'International Tables Vol C Tables 4.2.6.8 and 6.1.1.4'
Ho Ho -0.2175 4.6783 'International Tables Vol C Tables 4.2.6.8 and 6.1.1.4'

loop_
_geom_angle_atom_site_label_1
_geom_angle_atom_site_label_2
_geom_angle_atom_site_label_3
_geom_angle
_geom_angle_site_symmetry_1
_geom_angle_site_symmetry_3
_geom_angle_publ_flag
Ge3 Ho2 Ge2 95.67(4) 2_565 . ?
Ge3 Ho2 Ge1 83.49(4) 2_565 1_456 ?
Ge2 Ho2 Ge1 78.46(4) . 1_456 ?
Ge3 Ho2 Ge3 136.98(4) 2_565 5_566 ?
Ge2 Ho2 Ge3 90.02(4) . 5_566 ?
Ge1 Ho2 Ge3 139.19(4) 1_456 5_566 ?
Ge3 Ho2 Ge2 132.14(4) 2_565 6_557 ?
Ge2 Ho2 Ge2 80.28(3) . 6_557 ?
Ge1 Ho2 Ge2 48.82(4) 1_456 6_557 ?
Ge3 Ho2 Ge2 90.86(4) 5_566 6_557 ?
Ge3 Ho2 Ge3 86.41(2) 2_565 1_545 ?
Ge2 Ho2 Ge3 87.45(4) . 1_545 ?
Ge1 Ho2 Ge3 161.71(4) 1_456 1_545 ?
Ge3 Ho2 Ge3 51.20(4) 5_566 1_545 ?
Ge2 Ho2 Ge3 140.24(4) 6_557 1_545 ?
Ge3 Ho2 Ge3 102.10(3) 2_565 6_547 ?
Ge2 Ho2 Ge3 161.22(4) . 6_547 ?
Ge1 Ho2 Ge3 97.41(4) 1_456 6_547 ?
Ge3 Ho2 Ge3 81.19(2) 5_566 6_547 ?
Ge2 Ho2 Ge3 83.28(4) 6_557 6_547 ?
Ge3 Ho2 Ge3 99.59(4) 1_545 6_547 ?
Ge3 Ho2 Mg 146.63(8) 2_565 6_556 ?
Ge2 Ho2 Mg 51.03(9) . 6_556 ?
Ge1 Ho2 Mg 86.98(7) 1_456 6_556 ?
Ge3 Ho2 Mg 56.71(6) 5_566 6_556 ?
Ge2 Ho2 Mg 50.18(9) 6_557 6_556 ?
Ge3 Ho2 Mg 93.22(8) 1_545 6_556 ?
Ge3 Ho2 Mg 110.83(9) 6_547 6_556 ?
Ge3 Ho2 Mg 57.27(6) 2_565 1_556 ?
Ge2 Ho2 Mg 50.16(8) . 1_556 ?
Ge1 Ho2 Mg 48.25(8) 1_456 1_556 ?
Ge3 Ho2 Mg 139.92(9) 5_566 1_556 ?
Ge2 Ho2 Mg 86.89(7) 6_557 1_556 ?
Ge3 Ho2 Mg 113.53(9) 1_545 1_556 ?
Ge3 Ho2 Mg 137.93(9) 6_547 1_556 ?
Mg Ho2 Mg 93.07(9) 6_556 1_556 ?
Ge3 Ho2 Mg* 100.77(3) 2_565 5_556 ?
Ge2 Ho2 Mg* 134.11(3) . 5_556 ?
Ge1 Ho2 Mg* 145.53(3) 1_456 5_556 ?
Ge3 Ho2 Mg* 49.92(2) 5_566 5_556 ?
Ge2 Ho2 Mg* 116.16(3) 6_557 5_556 ?
Ge3 Ho2 Mg* 51.68(3) 1_545 5_556 ?
Ge3 Ho2 Mg* 48.15(2) 6_547 5_556 ?
Mg Ho2 Mg* 105.04(6) 6_556 5_556 ?
Mg Ho2 Mg* 156.51(6) 1_556 5_556 ?
Ge3 Ho2 Ho1 100.77(3) 2_565 5_556 ?
Ge2 Ho2 Ho1 134.11(3) . 5_556 ?
Ge1 Ho2 Ho1 145.53(3) 1_456 5_556 ?
Ge3 Ho2 Ho1 49.92(2) 5_566 5_556 ?
Ge2 Ho2 Ho1 116.16(3) 6_557 5_556 ?
Ge3 Ho2 Ho1 51.68(3) 1_545 5_556 ?
Ge3 Ho2 Ho1 48.15(2) 6_547 5_556 ?
Mg Ho2 Ho1 105.04(6) 6_556 5_556 ?
Mg Ho2 Ho1 156.51(6) 1_556 5_556 ?
Mg* Ho2 Ho1 0.000(18) 5_556 5_556 ?
Ge3 Ho2 Ho2 154.50(3) 2_565 6_557 ?
Ge2 Ho2 Ho2 109.40(3) . 6_557 ?
Ge1 Ho2 Ho2 96.70(3) 1_456 6_557 ?
Ge3 Ho2 Ho2 50.36(3) 5_566 6_557 ?
Ge2 Ho2 Ho2 51.74(3) 6_557 6_557 ?
Ge3 Ho2 Ho2 98.96(3) 1_545 6_557 ?
Ge3 Ho2 Ho2 52.49(2) 6_547 6_557 ?
Mg Ho2 Ho2 58.41(8) 6_556 6_557 ?
Mg Ho2 Ho2 138.31(6) 1_556 6_557 ?
Mg* Ho2 Ho2 65.137(13) 5_556 6_557 ?
Ho1 Ho2 Ho2 65.137(13) 5_556 6_557 ?
Ge3 Ho1 Ge3 93.55(2) 2_564 1_545 ?
Ge3 Ho1 Ge1 89.68(4) 2_564 1_455 ?
Ge3 Ho1 Ge1 149.74(4) 1_545 1_455 ?
Ge3 Ho1 Ge1 99.62(4) 2_564 6_556 ?
Ge3 Ho1 Ge1 111.96(4) 1_545 6_556 ?
Ge1 Ho1 Ge1 97.07(3) 1_455 6_556 ?
Ge3 Ho1 Ge3 114.70(5) 2_564 5_566 ?
Ge3 Ho1 Ge3 54.78(4) 1_545 5_566 ?
Ge1 Ho1 Ge3 96.76(4) 1_455 5_566 ?
Ge1 Ho1 Ge3 142.91(4) 6_556 5_566 ?
Ge3 Ho1 Ge2 149.73(4) 2_564 . ?
Ge3 Ho1 Ge2 91.72(3) 1_545 . ?
Ge1 Ho1 Ge2 100.48(4) 1_455 . ?
Ge1 Ho1 Ge2 51.12(4) 6_556 . ?
Ge3 Ho1 Ge2 92.52(4) 5_566 . ?
Ge3 Ho1 Mg 153.66(10) 2_564 6_556 ?
Ge3 Ho1 Mg 100.80(7) 1_545 6_556 ?
Ge1 Ho1 Mg 66.95(9) 1_455 6_556 ?
Ge1 Ho1 Mg 95.36(7) 6_556 6_556 ?
Ge3 Ho1 Mg 59.47(6) 5_566 6_556 ?
Ge2 Ho1 Mg 52.42(9) . 6_556 ?
Ge3 Ho1 Mg 59.59(5) 2_564 . ?
Ge3 Ho1 Mg 150.56(7) 1_545 . ?
Ge1 Ho1 Mg 50.58(9) 1_455 . ?
Ge1 Ho1 Mg 65.67(9) 6_556 . ?
Ge3 Ho1 Mg 144.40(10) 5_566 . ?
Ge2 Ho1 Mg 105.80(7) . . ?
Mg Ho1 Mg 108.64(9) 6_556 . ?
Ge3 Ho1 Ho1 117.76(3) 2_564 7_565 ?
Ge3 Ho1 Ho1 145.44(3) 1_545 7_565 ?
Ge1 Ho1 Ho1 51.68(2) 1_455 7_565 ?
Ge1 Ho1 Ho1 51.91(2) 6_556 7_565 ?
Ge3 Ho1 Ho1 116.34(3) 5_566 7_565 ?
Ge2 Ho1 Ho1 53.93(2) . 7_565 ?
Mg Ho1 Ho1 57.36(5) 6_556 7_565 ?
Mg Ho1 Ho1 58.22(5) . 7_565 ?
Ge3 Ho1 Mg* 117.76(3) 2_564 7_565 ?
Ge3 Ho1 Mg* 145.44(3) 1_545 7_565 ?
Ge1 Ho1 Mg* 51.68(2) 1_455 7_565 ?
Ge1 Ho1 Mg* 51.91(2) 6_556 7_565 ?
Ge3 Ho1 Mg* 116.34(3) 5_566 7_565 ?
Ge2 Ho1 Mg* 53.93(2) . 7_565 ?
Mg Ho1 Mg* 57.36(5) 6_556 7_565 ?
Mg Ho1 Mg* 58.22(5) . 7_565 ?
Ho1 Ho1 Mg* 0.00(2) 7_565 7_565 ?
Ge3 Ho1 Ho2 59.59(3) 2_564 5_556 ?
Ge3 Ho1 Ho2 55.85(3) 1_545 5_556 ?
Ge1 Ho1 Ho2 101.36(3) 1_455 5_556 ?
Ge1 Ho1 Ho2 151.76(3) 6_556 5_556 ?
Ge3 Ho1 Ho2 55.42(3) 5_566 5_556 ?
Ge2 Ho1 Ho2 142.91(3) . 5_556 ?
Mg Ho1 Ho2 111.47(6) 6_556 5_556 ?
Mg Ho1 Ho2 111.24(6) . 5_556 ?
Ho1 Ho1 Ho2 152.586(13) 7_565 5_556 ?
Mg* Ho1 Ho2 152.586(13) 7_565 5_556 ?
Ge3 Ho1 Ho2 105.35(3) 2_564 6_657 ?
Ge3 Ho1 Ho2 57.95(3) 1_545 6_657 ?
Ge1 Ho1 Ho2 148.88(3) 1_455 6_657 ?
Ge1 Ho1 Ho2 54.15(3) 6_556 6_657 ?
Ge3 Ho1 Ho2 101.15(3) 5_566 6_657 ?
Ge2 Ho1 Ho2 53.79(3) . 6_657 ?
Mg Ho1 Ho2 100.98(9) 6_556 6_657 ?
Mg Ho1 Ho2 114.35(9) . 6_657 ?
Ho1 Ho1 Ho2 97.354(12) 7_565 6_657 ?
Mg* Ho1 Ho2 97.354(12) 7_565 6_657 ?
Ho2 Ho1 Ho2 109.751(18) 5_556 6_657 ?
Ge3 Ge3 Mg* 134.30(7) 5_576 2_565 ?
Ge3 Ge3 Ho1 134.30(7) 5_576 2_565 ?
Mg* Ge3 Ho1 0.00(3) 2_565 2_565 ?
Ge3 Ge3 Mg* 64.37(5) 5_576 1_565 ?
Mg* Ge3 Mg* 146.14(5) 2_565 1_565 ?
Ho1 Ge3 Mg* 146.14(5) 2_565 1_565 ?
Ge3 Ge3 Ho1 64.37(5) 5_576 1_565 ?
Mg* Ge3 Ho1 146.14(5) 2_565 1_565 ?
Ho1 Ge3 Ho1 146.14(5) 2_565 1_565 ?
Mg* Ge3 Ho1 0.00(3) 1_565 1_565 ?
Ge3 Ge3 Ho2 134.47(7) 5_576 2_564 ?
Mg* Ge3 Ho2 89.79(4) 2_565 2_564 ?
Ho1 Ge3 Ho2 89.79(4) 2_565 2_564 ?
Mg* Ge3 Ho2 85.20(4) 1_565 2_564 ?
Ho1 Ge3 Ho2 85.20(4) 1_565 2_564 ?
Ge3 Ge3 Mg* 60.85(5) 5_576 5_566 ?
Mg* Ge3 Mg* 80.12(3) 2_565 5_566 ?
Ho1 Ge3 Mg* 80.12(3) 2_565 5_566 ?
Mg* Ge3 Mg* 125.22(4) 1_565 5_566 ?
Ho1 Ge3 Mg* 125.22(4) 1_565 5_566 ?
Ho2 Ge3 Mg* 135.71(5) 2_564 5_566 ?
Ge3 Ge3 Ho1 60.85(5) 5_576 5_566 ?
Mg* Ge3 Ho1 80.12(3) 2_565 5_566 ?
Ho1 Ge3 Ho1 80.12(3) 2_565 5_566 ?
Mg* Ge3 Ho1 125.22(4) 1_565 5_566 ?
Ho1 Ge3 Ho1 125.22(4) 1_565 5_566 ?
Ho2 Ge3 Ho1 135.71(5) 2_564 5_566 ?
Mg* Ge3 Ho1 0.00(3) 5_566 5_566 ?
Ge3 Ge3 Ho2 64.50(4) 5_576 5_566 ?
Mg* Ge3 Ho2 136.48(5) 2_565 5_566 ?
Ho1 Ge3 Ho2 136.48(5) 2_565 5_566 ?
Mg* Ge3 Ho2 74.22(3) 1_565 5_566 ?
Ho1 Ge3 Ho2 74.22(3) 1_565 5_566 ?
Ho2 Ge3 Ho2 75.46(3) 2_564 5_566 ?
Mg* Ge3 Ho2 82.72(3) 5_566 5_566 ?
Ho1 Ge3 Ho2 82.72(3) 5_566 5_566 ?
Ge3 Ge3 Ho2 64.30(5) 5_576 1_565 ?
Mg* Ge3 Ho2 83.05(3) 2_565 1_565 ?
Ho1 Ge3 Ho2 83.05(3) 2_565 1_565 ?
Mg* Ge3 Ho2 84.14(4) 1_565 1_565 ?
Ho1 Ge3 Ho2 84.14(4) 1_565 1_565 ?
Ho2 Ge3 Ho2 148.82(4) 2_564 1_565 ?
Mg* Ge3 Ho2 72.90(3) 5_566 1_565 ?
Ho1 Ge3 Ho2 72.90(3) 5_566 1_565 ?
Ho2 Ge3 Ho2 128.80(4) 5_566 1_565 ?
Ge3 Ge3 Mg 110.13(12) 5_576 2_565 ?
Mg* Ge3 Mg 69.28(10) 2_565 2_565 ?
Ho1 Ge3 Mg 69.28(10) 2_565 2_565 ?
Mg* Ge3 Mg 138.15(11) 1_565 2_565 ?
Ho1 Ge3 Mg 138.15(11) 1_565 2_565 ?
Ho2 Ge3 Mg 70.25(10) 2_564 2_565 ?
Mg* Ge3 Mg 65.82(10) 5_566 2_565 ?
Ho1 Ge3 Mg 65.82(10) 5_566 2_565 ?
Ho2 Ge3 Mg 67.21(10) 5_566 2_565 ?
Ho2 Ge3 Mg 133.16(11) 1_565 2_565 ?
Ge3 Ge3 Ho2 120.34(6) 5_576 6_667 ?
Mg* Ge3 Ho2 72.26(3) 2_565 6_667 ?
Ho1 Ge3 Ho2 72.26(3) 2_565 6_667 ?
Mg* Ge3 Ho2 73.95(3) 1_565 6_667 ?
Ho1 Ge3 Ho2 73.95(3) 1_565 6_667 ?
Ho2 Ge3 Ho2 77.90(3) 2_564 6_667 ?
Mg* Ge3 Ho2 136.52(4) 5_566 6_667 ?
Ho1 Ge3 Ho2 136.52(4) 5_566 6_667 ?
Ho2 Ge3 Ho2 139.73(4) 5_566 6_667 ?
Ho2 Ge3 Ho2 71.00(3) 1_565 6_667 ?
Mg Ge3 Ho2 129.27(10) 2_565 6_667 ?
Ge2 Ge1 Mg 119.05(14) 6_656 1_655 ?
Ge2 Ge1 Mg* 140.77(3) 6_656 7_665 ?
Mg Ge1 Mg* 74.49(9) 1_655 7_665 ?
Ge2 Ge1 Ho1 140.77(3) 6_656 7_665 ?
Mg Ge1 Ho1 74.49(9) 1_655 7_665 ?
Mg* Ge1 Ho1 0.000(18) 7_665 7_665 ?
Ge2 Ge1 Ho1 140.77(3) 6_656 1_655 ?
Mg Ge1 Ho1 74.49(9) 1_655 1_655 ?
Mg* Ge1 Ho1 76.64(5) 7_665 1_655 ?
Ho1 Ge1 Ho1 76.64(5) 7_665 1_655 ?
Ge2 Ge1 Mg* 140.77(3) 6_656 1_655 ?
Mg Ge1 Mg* 74.49(9) 1_655 1_655 ?
Mg* Ge1 Mg* 76.64(5) 7_665 1_655 ?
Ho1 Ge1 Mg* 76.64(5) 7_665 1_655 ?
Ho1 Ge1 Mg* 0.00(3) 1_655 1_655 ?
Ge2 Ge1 Mg* 67.23(5) 6_656 4 ?
Mg Ge1 Mg* 141.91(2) 1_655 4 ?
Mg* Ge1 Mg* 80.34(3) 7_665 4 ?
Ho1 Ge1 Mg* 80.34(3) 7_665 4 ?
Ho1 Ge1 Mg* 126.66(6) 1_655 4 ?
Mg* Ge1 Mg* 126.66(6) 1_655 4 ?
Ge2 Ge1 Ho1 67.23(5) 6_656 4 ?
Mg Ge1 Ho1 141.91(2) 1_655 4 ?
Mg* Ge1 Ho1 80.34(3) 7_665 4 ?
Ho1 Ge1 Ho1 80.34(3) 7_665 4 ?
Ho1 Ge1 Ho1 126.66(6) 1_655 4 ?
Mg* Ge1 Ho1 126.66(6) 1_655 4 ?
Mg* Ge1 Ho1 0.00(2) 4 4 ?
Ge2 Ge1 Mg* 67.23(5) 6_656 6_656 ?
Mg Ge1 Mg* 141.91(2) 1_655 6_656 ?
Mg* Ge1 Mg* 126.66(6) 7_665 6_656 ?
Ho1 Ge1 Mg* 126.66(6) 7_665 6_656 ?
Ho1 Ge1 Mg* 80.34(3) 1_655 6_656 ?
Mg* Ge1 Mg* 80.34(3) 1_655 6_656 ?
Mg* Ge1 Mg* 76.17(5) 4 6_656 ?
Ho1 Ge1 Mg* 76.17(5) 4 6_656 ?
Ge2 Ge1 Ho1 67.23(5) 6_656 6_656 ?
Mg Ge1 Ho1 141.91(2) 1_655 6_656 ?
Mg* Ge1 Ho1 126.66(6) 7_665 6_656 ?
Ho1 Ge1 Ho1 126.66(6) 7_665 6_656 ?
Ho1 Ge1 Ho1 80.34(3) 1_655 6_656 ?
Mg* Ge1 Ho1 80.34(3) 1_655 6_656 ?
Mg* Ge1 Ho1 76.17(5) 4 6_656 ?
Ho1 Ge1 Ho1 76.17(5) 4 6_656 ?
Mg* Ge1 Ho1 0.00(3) 6_656 6_656 ?
Ge2 Ge1 Ho2 65.93(4) 6_656 7_664 ?
Mg Ge1 Ho2 73.75(8) 1_655 7_664 ?
Mg* Ge1 Ho2 86.00(2) 7_665 7_664 ?
Ho1 Ge1 Ho2 86.00(2) 7_665 7_664 ?
Ho1 Ge1 Ho2 146.87(6) 1_655 7_664 ?
Mg* Ge1 Ho2 146.87(6) 1_655 7_664 ?
Mg* Ge1 Ho2 76.44(3) 4 7_664 ?
Ho1 Ge1 Ho2 76.44(3) 4 7_664 ?
Mg* Ge1 Ho2 131.90(6) 6_656 7_664 ?
Ho1 Ge1 Ho2 131.90(6) 6_656 7_664 ?
Ge2 Ge1 Ho2 65.93(4) 6_656 1_654 ?
Mg Ge1 Ho2 73.75(8) 1_655 1_654 ?
Mg* Ge1 Ho2 146.87(6) 7_665 1_654 ?
Ho1 Ge1 Ho2 146.87(6) 7_665 1_654 ?
Ho1 Ge1 Ho2 86.00(2) 1_655 1_654 ?
Mg* Ge1 Ho2 86.00(2) 1_655 1_654 ?
Mg* Ge1 Ho2 131.90(6) 4 1_654 ?
Ho1 Ge1 Ho2 131.90(6) 4 1_654 ?
Mg* Ge1 Ho2 76.44(3) 6_656 1_654 ?
Ho1 Ge1 Ho2 76.44(3) 6_656 1_654 ?
Ho2 Ge1 Ho2 94.02(5) 7_664 1_654 ?
Ge1 Ge2 Mg 114.47(13) 6_556 1_556 ?
Ge1 Ge2 Mg 117.55(13) 6_556 6_556 ?
Mg Ge2 Mg 127.98(17) 1_556 6_556 ?
Ge1 Ge2 Ho2 131.57(2) 6_556 7_565 ?
Mg Ge2 Ho2 73.81(8) 1_556 7_565 ?
Mg Ge2 Ho2 72.36(8) 6_556 7_565 ?
Ge1 Ge2 Ho2 131.57(2) 6_556 . ?
Mg Ge2 Ho2 73.81(8) 1_556 . ?
Mg Ge2 Ho2 72.36(8) 6_556 . ?
Ho2 Ge2 Ho2 96.85(5) 7_565 . ?
Ge1 Ge2 Ho1 61.65(4) 6_556 . ?
Mg Ge2 Ho1 142.38(4) 1_556 . ?
Mg Ge2 Ho1 68.88(9) 6_556 . ?
Ho2 Ge2 Ho1 139.33(6) 7_565 . ?
Ho2 Ge2 Ho1 82.96(3) . . ?
Ge1 Ge2 Ho1 61.65(4) 6_556 7_565 ?
Mg Ge2 Ho1 142.38(4) 1_556 7_565 ?
Mg Ge2 Ho1 68.88(9) 6_556 7_565 ?
Ho2 Ge2 Ho1 82.96(3) 7_565 7_565 ?
Ho2 Ge2 Ho1 139.33(6) . 7_565 ?
Ho1 Ge2 Ho1 72.14(4) . 7_565 ?
Ge1 Ge2 Mg* 61.65(4) 6_556 7_565 ?
Mg Ge2 Mg* 142.38(4) 1_556 7_565 ?
Mg Ge2 Mg* 68.88(9) 6_556 7_565 ?
Ho2 Ge2 Mg* 82.96(3) 7_565 7_565 ?
Ho2 Ge2 Mg* 139.33(6) . 7_565 ?
Ho1 Ge2 Mg* 72.14(4) . 7_565 ?
Ho1 Ge2 Mg* 0.00(2) 7_565 7_565 ?
Ge1 Ge2 Ho2 65.25(4) 6_556 4_556 ?
Mg Ge2 Ho2 71.26(8) 1_556 4_556 ?
Mg Ge2 Ho2 132.50(3) 6_556 4_556 ?
Ho2 Ge2 Ho2 74.41(2) 7_565 4_556 ?
Ho2 Ge2 Ho2 145.05(6) . 4_556 ?
Ho1 Ge2 Ho2 125.81(5) . 4_556 ?
Ho1 Ge2 Ho2 74.24(3) 7_565 4_556 ?
Mg* Ge2 Ho2 74.24(3) 7_565 4_556 ?
Ge1 Ge2 Ho2 65.25(4) 6_556 6_657 ?
Mg Ge2 Ho2 71.26(8) 1_556 6_657 ?
Mg Ge2 Ho2 132.50(3) 6_556 6_657 ?
Ho2 Ge2 Ho2 145.05(6) 7_565 6_657 ?
Ho2 Ge2 Ho2 74.41(2) . 6_657 ?
Ho1 Ge2 Ho2 74.24(3) . 6_657 ?
Ho1 Ge2 Ho2 125.81(5) 7_565 6_657 ?
Mg* Ge2 Ho2 125.81(5) 7_565 6_657 ?
Ho2 Ge2 Ho2 93.36(5) 4_556 6_657 ?
Ge1 Mg Ge2 88.97(16) 1_455 1_554 ?
Ge1 Mg Ge2 178.5(2) 1_455 6_656 ?
Ge2 Mg Ge2 89.54(15) 1_554 6_656 ?
Ge1 Mg Ge3 86.65(10) 1_455 8_655 ?
Ge2 Mg Ge3 96.50(10) 1_554 8_655 ?
Ge2 Mg Ge3 93.52(10) 6_656 8_655 ?
Ge1 Mg Ge3 86.65(10) 1_455 2_564 ?
Ge2 Mg Ge3 96.50(10) 1_554 2_564 ?
Ge2 Mg Ge3 93.52(10) 6_656 2_564 ?
Ge3 Mg Ge3 165.3(2) 8_655 2_564 ?
Ge1 Mg Mg* 122.45(15) 1_455 4 ?
Ge2 Mg Mg* 131.19(14) 1_554 4 ?
Ge2 Mg Mg* 58.70(10) 6_656 4 ?
Ge3 Mg Mg* 54.71(5) 8_655 4 ?
Ge3 Mg Mg* 119.48(15) 2_564 4 ?
Ge1 Mg Ho1 122.45(15) 1_455 4 ?
Ge2 Mg Ho1 131.19(14) 1_554 4 ?
Ge2 Mg Ho1 58.70(10) 6_656 4 ?
Ge3 Mg Ho1 54.71(5) 8_655 4 ?
Ge3 Mg Ho1 119.48(15) 2_564 4 ?
Mg* Mg Ho1 0.00(3) 4 4 ?
Ge1 Mg Mg* 122.45(15) 1_455 6_656 ?
Ge2 Mg Mg* 131.19(14) 1_554 6_656 ?
Ge2 Mg Mg* 58.70(10) 6_656 6_656 ?
Ge3 Mg Mg* 119.48(15) 8_655 6_656 ?
Ge3 Mg Mg* 54.71(5) 2_564 6_656 ?
Mg* Mg Mg* 65.28(10) 4 6_656 ?
Ho1 Mg Mg* 65.28(10) 4 6_656 ?
Ge1 Mg Ho1 122.45(15) 1_455 6_656 ?
Ge2 Mg Ho1 131.19(14) 1_554 6_656 ?
Ge2 Mg Ho1 58.70(10) 6_656 6_656 ?
Ge3 Mg Ho1 119.48(15) 8_655 6_656 ?
Ge3 Mg Ho1 54.71(5) 2_564 6_656 ?
Mg* Mg Ho1 65.28(10) 4 6_656 ?
Ho1 Mg Ho1 65.28(10) 4 6_656 ?
Mg* Mg Ho1 0.00(3) 6_656 6_656 ?
Ge1 Mg Ho1 54.93(9) 1_455 . ?
Ge2 Mg Ho1 128.03(14) 1_554 . ?
Ge2 Mg Ho1 126.21(15) 6_656 . ?
Ge3 Mg Ho1 114.65(14) 8_655 . ?
Ge3 Mg Ho1 51.14(5) 2_564 . ?
Mg* Mg Ho1 100.71(14) 4 . ?
Ho1 Mg Ho1 100.71(14) 4 . ?
Mg* Mg Ho1 67.52(8) 6_656 . ?
Ho1 Mg Ho1 67.52(8) 6_656 . ?
Ge1 Mg Ho1 54.93(9) 1_455 7_565 ?
Ge2 Mg Ho1 128.02(14) 1_554 7_565 ?
Ge2 Mg Ho1 126.21(15) 6_656 7_565 ?
Ge3 Mg Ho1 51.14(5) 8_655 7_565 ?
Ge3 Mg Ho1 114.65(14) 2_564 7_565 ?
Mg* Mg Ho1 67.52(8) 4 7_565 ?
Ho1 Mg Ho1 67.52(8) 4 7_565 ?
Mg* Mg Ho1 100.71(14) 6_656 7_565 ?
Ho1 Mg Ho1 100.71(14) 6_656 7_565 ?
Ho1 Mg Ho1 63.56(10) . 7_565 ?

loop_
_geom_bond_atom_site_label_1
_geom_bond_atom_site_label_2
_geom_bond_distance
_geom_bond_site_symmetry_2
_geom_bond_publ_flag
Ho2 Ge3 2.9370(13) 2_565 ?
Ho2 Ge2 3.0096(12) . ?
Ho2 Ge1 3.0780(13) 1_456 ?
Ho2 Ge3 3.0924(13) 5_566 ?
Ho2 Ge2 3.0948(12) 6_557 ?
Ho2 Ge3 3.0973(13) 1_545 ?
Ho2 Ge3 3.2560(13) 6_547 ?
Ho2 Mg 3.435(4) 6_556 ?
Ho2 Mg 3.485(4) 1_556 ?
Ho2 Mg* 3.5957(9) 5_556 ?
Ho2 Ho1 3.5957(9) 5_556 ?
Ho2 Ho2 3.6916(7) 6_557 ?
Ho1 Ge3 2.8121(13) 2_564 ?
Ho1 Ge3 2.8590(13) 1_545 ?
Ho1 Ge1 2.8691(14) 1_455 ?
Ho1 Ge1 2.8841(14) 6_556 ?
Ho1 Ge3 2.9516(14) 5_566 ?
Ho1 Ge2 3.0216(14) . ?
Ho1 Mg 3.299(5) 6_556 ?
Ho1 Mg 3.378(4) . ?
Ho1 Ho1 3.5581(13) 7_565 ?
Ho1 Mg* 3.5581(13) 7_565 ?
Ho1 Ho2 3.5957(9) 5_556 ?
Ho1 Ho2 3.6917(9) 6_657 ?
Ge3 Ge3 2.674(2) 5_576 ?
Ge3 Mg* 2.8121(13) 2_565 ?
Ge3 Ho1 2.8121(13) 2_565 ?
Ge3 Mg* 2.8590(13) 1_565 ?
Ge3 Ho1 2.8590(13) 1_565 ?
Ge3 Ho2 2.9370(13) 2_564 ?
Ge3 Mg* 2.9515(14) 5_566 ?
Ge3 Ho1 2.9515(14) 5_566 ?
Ge3 Ho2 3.0923(13) 5_566 ?
Ge3 Ho2 3.0973(13) 1_565 ?
Ge3 Mg 3.1146(15) 2_565 ?
Ge3 Ho2 3.2560(13) 6_667 ?
Ge1 Ge2 2.551(2) 6_656 ?
Ge1 Mg 2.708(5) 1_655 ?
Ge1 Mg* 2.8691(14) 7_665 ?
Ge1 Ho1 2.8691(14) 7_665 ?
Ge1 Ho1 2.8691(14) 1_655 ?
Ge1 Mg* 2.8691(14) 1_655 ?
Ge1 Mg* 2.8841(14) 4 ?
Ge1 Ho1 2.8841(14) 4 ?
Ge1 Mg* 2.8841(14) 6_656 ?
Ge1 Ho1 2.8841(14) 6_656 ?
Ge1 Ho2 3.0780(13) 7_664 ?
Ge1 Ho2 3.0780(13) 1_654 ?
Ge2 Ge1 2.551(2) 6_556 ?
Ge2 Mg 2.786(6) 1_556 ?
Ge2 Mg 2.802(6) 6_556 ?
Ge2 Ho2 3.0096(12) 7_565 ?
Ge2 Ho1 3.0216(14) 7_565 ?
Ge2 Mg* 3.0216(14) 7_565 ?
Ge2 Ho2 3.0948(12) 4_556 ?
Ge2 Ho2 3.0948(12) 6_657 ?
Mg Ge1 2.708(5) 1_455 ?
Mg Ge2 2.786(6) 1_554 ?
Mg Ge2 2.802(5) 6_656 ?
Mg Ge3 3.1146(15) 8_655 ?
Mg Ge3 3.1146(15) 2_564 ?
Mg Mg* 3.299(5) 4 ?
Mg Ho1 3.299(5) 4 ?
Mg Mg* 3.299(5) 6_656 ?
Mg Ho1 3.299(5) 6_656 ?
Mg Ho1 3.378(4) 7_565 ?
